data_7021263
loop_
_publ_author_name
'Stephenson, Andrew'
'Sykes, Daniel'
'Ward, Michael D.'

_publ_section_title
;
 Cu12 and Cd16 coordination cages and their Cu3 and Cd3 subcomponents, and
 the role of inter-ligand \p-stacking in stabilising cage complexes.
;
_journal_issue 19
_journal_name_full 'Dalton transactions (Cambridge, England : 2003)'
_journal_page_first 6756
_journal_page_last 6767
_journal_paper_doi 10.1039/c3dt50161b
_journal_volume 42
_journal_year 2013
_chemical_formula_moiety 'C92 H82 B4 Cd3 F16 N18 O4, 2(B F4), 2(C H3 N O2)'
_chemical_formula_sum 'C94 H88 B6 Cd3 F24 N20 O8'
_chemical_formula_weight 2483.90
_chemical_name_systematic
;
?
;
_space_group_IT_number 15
_symmetry_cell_setting monoclinic
_symmetry_space_group_name_Hall '-C 2yc'
_symmetry_space_group_name_H-M 'C 1 2/c 1'
_atom_sites_solution_hydrogens geom
_atom_sites_solution_primary direct
_atom_sites_solution_secondary difmap
_audit_creation_method SHELXL-97
_cell_angle_alpha 90.00
_cell_angle_beta 110.493(5)
_cell_angle_gamma 90.00
_cell_formula_units_Z 4
_cell_length_a 28.1552(15)
_cell_length_b 25.0616(15)
_cell_length_c 16.5885(9)
_cell_measurement_reflns_used 6438
_cell_measurement_temperature 100(2)
_cell_measurement_theta_max 20.93
_cell_measurement_theta_min 2.24
_cell_volume 10964.3(11)
_computing_cell_refinement 'Bruker SAINT'
_computing_data_collection 'Bruker APEX2'
_computing_data_reduction 'Bruker SAINT'
_computing_molecular_graphics 'Bruker SHELXTL'
_computing_publication_material 'Bruker SHELXTL'
_computing_structure_refinement 'SHELXL-97 (Sheldrick, 2008)'
_computing_structure_solution 'SHELXS-97 (Sheldrick, 2008)'
_diffrn_ambient_temperature 100(2)
_diffrn_measured_fraction_theta_full 1.000
_diffrn_measured_fraction_theta_max 1.000
_diffrn_measurement_device_type 'Bruker APEX-II CCD'
_diffrn_measurement_method '\f and \w scans'
_diffrn_radiation_monochromator graphite
_diffrn_radiation_source 'sealed tube'
_diffrn_radiation_type MoK\a
_diffrn_radiation_wavelength 0.71073
_diffrn_reflns_av_R_equivalents 0.1120
_diffrn_reflns_av_sigmaI/netI 0.0755
_diffrn_reflns_limit_h_max 31
_diffrn_reflns_limit_h_min -31
_diffrn_reflns_limit_k_max 27
_diffrn_reflns_limit_k_min -25
_diffrn_reflns_limit_l_max 18
_diffrn_reflns_limit_l_min -18
_diffrn_reflns_number 50005
_diffrn_reflns_theta_full 23.26
_diffrn_reflns_theta_max 23.26
_diffrn_reflns_theta_min 1.12
_exptl_absorpt_coefficient_mu 0.679
_exptl_absorpt_correction_T_max 0.8992
_exptl_absorpt_correction_T_min 0.8433
_exptl_absorpt_correction_type multi-scan
_exptl_absorpt_process_details sadabs
_exptl_crystal_colour colourless
_exptl_crystal_density_diffrn 1.505
_exptl_crystal_density_method 'not measured'
_exptl_crystal_description block
_exptl_crystal_F_000 4984
_exptl_crystal_size_max 0.26
_exptl_crystal_size_mid 0.19
_exptl_crystal_size_min 0.16
_refine_diff_density_max 2.100
_refine_diff_density_min -0.603
_refine_diff_density_rms 0.145
_refine_ls_extinction_method none
_refine_ls_goodness_of_fit_ref 1.006
_refine_ls_hydrogen_treatment constr
_refine_ls_matrix_type full
_refine_ls_number_parameters 642
_refine_ls_number_reflns 7862
_refine_ls_number_restraints 719
_refine_ls_restrained_S_all 0.995
_refine_ls_R_factor_all 0.1280
_refine_ls_R_factor_gt 0.0916
_refine_ls_shift/su_max 0.001
_refine_ls_shift/su_mean 0.000
_refine_ls_structure_factor_coef Fsqd
_refine_ls_weighting_details 'calc w=1/[\s^2^(Fo^2^)+(0.2000P)^2^+0.0000P] where P=(Fo^2^+2Fc^2^)/3'
_refine_ls_weighting_scheme calc
_refine_ls_wR_factor_gt 0.2609
_refine_ls_wR_factor_ref 0.2873
_reflns_number_gt 4726
_reflns_number_total 7862
_reflns_threshold_expression >2sigma(I)
_cod_data_source_file c3dt50161b.txt
_cod_data_source_block imw1721c2c
_cod_depositor_comments
;
The following automatic conversions were performed:

'_symmetry_cell_setting' value 'Monoclinic' changed to 'monoclinic'
according to /home/saulius/struct/CIF-dictionaries/cif_core.dic
dictionary named 'cif_core.dic' version 2.4.2 from 2011-04-26.

Automatic conversion script
Id: cif_fix_values 1891 2012-01-12 08:04:46Z andrius 
;
_cod_original_sg_symbol_H-M 'C2/c '
_cod_database_code 7021263

loop_
_symmetry_equiv_pos_as_xyz
'x, y, z'
'-x, y, -z+1/2'
'x+1/2, y+1/2, z'
'-x+1/2, y+1/2, -z+1/2'
'-x, -y, -z'
'x, -y, z-1/2'
'-x+1/2, -y+1/2, -z'
'x+1/2, -y+1/2, z-1/2'

loop_
_atom_site_label
_atom_site_type_symbol
_atom_site_fract_x
_atom_site_fract_y
_atom_site_fract_z
_atom_site_U_iso_or_equiv
_atom_site_adp_type
_atom_site_occupancy
_atom_site_symmetry_multiplicity
_atom_site_calc_flag
_atom_site_refinement_flags
_atom_site_disorder_assembly
_atom_site_disorder_group
Cd1 Cd 1.0000 1.02933(4) 0.7500 0.0519(4) Uani 1 2 d S . .
Cd2 Cd 0.81865(3) 0.67760(3) 0.74288(5) 0.0692(4) Uani 1 1 d . . .
N111 N 1.05852(18) 1.0212(2) 0.6821(3) 0.0507(18) Uani 1 1 d GU A .
C112 C 1.04901(17) 0.9809(2) 0.6208(3) 0.051(2) Uani 1 1 d GU . .
C113 C 1.0836(2) 0.9708(2) 0.5800(3) 0.055(2) Uani 1 1 d GU A .
H113 H 1.0771 0.9433 0.5382 0.066 Uiso 1 1 calc R . .
C114 C 1.12768(19) 1.0010(2) 0.6004(4) 0.058(2) Uani 1 1 d GU . .
H114 H 1.1513 0.9940 0.5725 0.070 Uiso 1 1 calc R A .
C115 C 1.13719(17) 1.0412(2) 0.6617(4) 0.063(2) Uani 1 1 d GU A .
H115 H 1.1673 1.0619 0.6756 0.076 Uiso 1 1 calc R . .
C116 C 1.1026(2) 1.0514(2) 0.7025(3) 0.062(2) Uani 1 1 d GU . .
H116 H 1.1091 1.0789 0.7443 0.074 Uiso 1 1 calc R A .
N121 N 0.92303(16) 0.9398(2) 0.5997(3) 0.0486(17) Uani 1 1 d GU . .
N122 N 0.96754(19) 0.97099(18) 0.6362(3) 0.0502(18) Uani 1 1 d GU A .
C123 C 1.00337(16) 0.9545(2) 0.5987(4) 0.051(2) Uani 1 1 d GU A .
C124 C 0.9810(2) 0.9131(2) 0.5390(3) 0.055(2) Uani 1 1 d GU A .
H124 H 0.9965 0.8947 0.5047 0.066 Uiso 1 1 calc R . .
C125 C 0.9313(2) 0.90403(19) 0.5396(3) 0.056(2) Uani 1 1 d GU A .
H125 H 0.9078 0.8785 0.5058 0.067 Uiso 1 1 calc R . .
C126 C 0.8807(3) 0.9476(4) 0.6198(6) 0.051(2) Uani 1 1 d U A .
H12A H 0.8506 0.9435 0.5668 0.062 Uiso 1 1 calc R . .
H12B H 0.8809 0.9848 0.6401 0.062 Uiso 1 1 calc R . .
N131 N 0.8708(3) 0.6088(2) 0.8038(5) 0.101(3) Uani 1 1 d GU . .
C132 C 0.9142(3) 0.6217(2) 0.8728(5) 0.102(4) Uani 1 1 d GU . .
C133 C 0.9481(3) 0.5819(3) 0.9153(6) 0.148(6) Uani 1 1 d GU . .
H133 H 0.9778 0.5907 0.9625 0.178 Uiso 1 1 calc R . .
C134 C 0.9384(4) 0.5291(3) 0.8889(7) 0.183(6) Uani 1 1 d GU . .
H134 H 0.9615 0.5019 0.9180 0.220 Uiso 1 1 calc R . .
C135 C 0.8950(4) 0.5162(2) 0.8199(7) 0.181(6) Uani 1 1 d GU . .
H135 H 0.8884 0.4801 0.8019 0.217 Uiso 1 1 calc R . .
C136 C 0.8611(3) 0.5560(3) 0.7773(5) 0.140(5) Uani 1 1 d GU . .
H136 H 0.8314 0.5472 0.7302 0.168 Uiso 1 1 calc R . .
N141 N 0.8967(2) 0.75985(19) 0.9040(4) 0.064(2) Uani 1 1 d GU . .
N142 N 0.8826(2) 0.7105(2) 0.8600(3) 0.064(2) Uani 1 1 d GU . .
C143 C 0.9225(3) 0.67353(19) 0.8973(4) 0.071(3) Uani 1 1 d GU . .
C144 C 0.9612(2) 0.7000(3) 0.9644(4) 0.074(3) Uani 1 1 d GU . .
H144 H 0.9923 0.6847 1.0003 0.089 Uiso 1 1 calc R . .
C145 C 0.9452(2) 0.7533(2) 0.9686(4) 0.070(3) Uani 1 1 d GU . .
H145 H 0.9637 0.7800 1.0077 0.084 Uiso 1 1 calc R . .
C146 C 0.8626(4) 0.8029(4) 0.8845(6) 0.062(2) Uani 1 1 d U . .
H14A H 0.8673 0.8229 0.9383 0.074 Uiso 1 1 calc R . .
H14B H 0.8277 0.7886 0.8636 0.074 Uiso 1 1 calc R . .
C151 C 0.87527(16) 0.90929(18) 0.6895(3) 0.050(2) Uani 1 1 d GU . .
C152 C 0.91173(14) 0.8701(2) 0.7236(3) 0.054(2) Uani 1 1 d GU A .
H152 H 0.9391 0.8664 0.7031 0.065 Uiso 1 1 calc R . .
C153 C 0.90814(15) 0.83634(18) 0.7877(3) 0.055(2) Uani 1 1 d GU A .
H153 H 0.9331 0.8096 0.8110 0.066 Uiso 1 1 calc R . .
C154 C 0.86808(17) 0.84178(17) 0.8177(3) 0.054(2) Uani 1 1 d GU A .
C155 C 0.83162(13) 0.88097(14) 0.7836(2) 0.055(2) Uani 1 1 d GU A .
C156 C 0.83521(13) 0.91473(13) 0.7195(2) 0.052(2) Uani 1 1 d GU A .
C157 C 0.79875(17) 0.95392(17) 0.6854(3) 0.069(3) Uani 1 1 d GU A .
H157 H 0.8012 0.9770 0.6416 0.083 Uiso 1 1 calc R . .
C158 C 0.75869(16) 0.9594(2) 0.7155(4) 0.077(3) Uani 1 1 d GU A .
H158 H 0.7338 0.9862 0.6922 0.092 Uiso 1 1 calc R . .
C159 C 0.75509(16) 0.9256(2) 0.7796(4) 0.077(3) Uani 1 1 d GU A .
H159 H 0.7277 0.9293 0.8001 0.092 Uiso 1 1 calc R . .
C160 C 0.79155(17) 0.8864(2) 0.8137(3) 0.063(2) Uani 1 1 d GU A .
H160 H 0.7891 0.8633 0.8575 0.076 Uiso 1 1 calc R . .
N211 N 0.7684(2) 0.7478(2) 0.6834(4) 0.063(2) Uani 1 1 d GU . .
C212 C 0.78098(19) 0.7770(2) 0.6225(4) 0.054(2) Uani 1 1 d GU . .
C213 C 0.7532(2) 0.8222(2) 0.5858(3) 0.062(2) Uani 1 1 d GU . .
H213 H 0.7618 0.8422 0.5442 0.074 Uiso 1 1 calc R . .
C214 C 0.7129(2) 0.8383(2) 0.6101(4) 0.073(3) Uani 1 1 d GU . .
H214 H 0.6939 0.8692 0.5850 0.088 Uiso 1 1 calc R . .
C215 C 0.7003(2) 0.8091(3) 0.6710(4) 0.076(3) Uani 1 1 d GU . .
H215 H 0.6728 0.8200 0.6876 0.091 Uiso 1 1 calc R . .
C216 C 0.7281(2) 0.7639(3) 0.7077(4) 0.076(3) Uani 1 1 d GU . .
H216 H 0.7195 0.7439 0.7494 0.091 Uiso 1 1 calc R . .
N221 N 0.8779(2) 0.6965(2) 0.5924(4) 0.071(2) Uani 1 1 d GU . .
N222 N 0.8423(2) 0.7091(2) 0.6325(3) 0.063(2) Uani 1 1 d GU . .
C223 C 0.8190(2) 0.7584(2) 0.5983(4) 0.055(2) Uani 1 1 d GU . .
C224 C 0.8402(3) 0.7762(2) 0.5370(4) 0.064(2) Uani 1 1 d GU . .
H224 H 0.8316 0.8081 0.5042 0.077 Uiso 1 1 calc R . .
C225 C 0.8766(2) 0.7379(3) 0.5333(4) 0.072(3) Uani 1 1 d GU . .
H225 H 0.8966 0.7397 0.4977 0.086 Uiso 1 1 calc R . .
C226 C 0.9020(4) 0.6479(4) 0.6067(8) 0.082(3) Uani 1 1 d U . .
H22A H 0.9082 0.6367 0.5540 0.099 Uiso 1 1 calc R . .
H22B H 0.8795 0.6210 0.6186 0.099 Uiso 1 1 calc R . .
C231 C 0.9532(4) 0.6494(4) 0.6832(8) 0.083(3) Uani 1 1 d DU . .
C232 C 0.9770(4) 0.6964(4) 0.7180(7) 0.068(3) Uani 1 1 d DU . .
H232 H 0.9609 0.7294 0.6967 0.082 Uiso 1 1 calc R . .
C233 C 0.9781(4) 0.6016(5) 0.7174(9) 0.128(5) Uani 1 1 d DU . .
C234 C 0.9539(6) 0.5505(6) 0.6820(12) 0.193(7) Uani 1 1 d DU . .
H234 H 0.9219 0.5503 0.6367 0.231 Uiso 1 1 calc R . .
C235 C 0.9770(6) 0.5043(7) 0.7137(14) 0.238(9) Uani 1 1 d DU . .
H235 H 0.9627 0.4715 0.6877 0.286 Uiso 1 1 calc R . .
B11 B 1.0785(4) 1.1225(4) 0.8886(6) 0.087(3) Uani 1 1 d DU . .
F12A F 1.0438(5) 1.1064(4) 0.8120(6) 0.117(4) Uani 0.735(12) 1 d PDU A 1
F13A F 1.1100(4) 1.0778(3) 0.9165(7) 0.112(4) Uani 0.735(12) 1 d PDU A 1
F14A F 1.1055(5) 1.1667(5) 0.8828(11) 0.097(4) Uani 0.735(12) 1 d PDU A 1
F12B F 1.0584(12) 1.0755(8) 0.8492(18) 0.112(9) Uani 0.265(12) 1 d PDU A 2
F13B F 1.0521(15) 1.1596(12) 0.826(2) 0.176(13) Uani 0.265(12) 1 d PDU A 2
F14B F 1.1213(12) 1.1539(17) 0.915(4) 0.128(12) Uani 0.265(12) 1 d PDU A 2
F15 F 1.0551(3) 1.1321(3) 0.9474(5) 0.107(2) Uani 1 1 d DU A .
B21 B 0.7460(3) 0.5889(3) 0.6046(6) 0.072(3) Uani 1 1 d DU . .
F22 F 0.7527(3) 0.6150(3) 0.6811(5) 0.128(3) Uani 1 1 d DU . .
F23 F 0.7872(2) 0.6017(3) 0.5836(5) 0.107(2) Uani 1 1 d DU . .
F24 F 0.7017(2) 0.6066(3) 0.5461(4) 0.0908(19) Uani 1 1 d DU . .
F25 F 0.7434(3) 0.5355(3) 0.6151(6) 0.123(3) Uani 1 1 d DU . .
B31 B 0.0841(4) 0.6197(4) 0.1203(6) 0.098(4) Uani 1 1 d DU . .
F32 F 0.1078(3) 0.6186(3) 0.2083(4) 0.126(3) Uani 1 1 d DU . .
F33 F 0.0377(3) 0.5964(3) 0.1025(5) 0.123(3) Uani 1 1 d DU . .
F34 F 0.0769(3) 0.6723(3) 0.0925(6) 0.138(3) Uani 1 1 d DU . .
F35 F 0.1120(4) 0.5928(4) 0.0789(7) 0.163(4) Uani 1 1 d DU . .
O11S O 0.7782(4) 0.6790(4) 0.8500(6) 0.132(4) Uani 1 1 d DU . .
C12S C 0.7147(6) 0.6192(6) 0.8602(11) 0.152(6) Uani 1 1 d DU . .
H12C H 0.7039 0.6098 0.9085 0.228 Uiso 1 1 calc R . .
H12D H 0.7264 0.5871 0.8392 0.228 Uiso 1 1 calc R . .
H12E H 0.6861 0.6348 0.8138 0.228 Uiso 1 1 calc R . .
C13S C 0.7585(6) 0.6602(6) 0.8906(12) 0.146(5) Uani 1 1 d DU . .
O14S O 0.7695(5) 0.6700(4) 0.9812(8) 0.166(4) Uani 1 1 d DU . .
C15S C 0.8131(6) 0.7111(6) 1.0162(12) 0.170(6) Uani 1 1 d DU . .
H15A H 0.8451 0.6980 1.0110 0.204 Uiso 1 1 calc R . .
H15B H 0.8042 0.7462 0.9874 0.204 Uiso 1 1 calc R . .
C16S C 0.8159(7) 0.7131(7) 1.1081(12) 0.209(9) Uani 1 1 d DU . .
H16A H 0.7966 0.6834 1.1194 0.314 Uiso 1 1 calc R . .
H16B H 0.8017 0.7470 1.1188 0.314 Uiso 1 1 calc R . .
H16C H 0.8514 0.7104 1.1463 0.314 Uiso 1 1 calc R . .
C21S C 0.0496(8) 0.2221(9) 0.6914(13) 0.187(8) Uani 1 1 d U . .
H21A H 0.0521 0.1990 0.7404 0.280 Uiso 1 1 calc R . .
H21B H 0.0145 0.2228 0.6514 0.280 Uiso 1 1 calc R . .
H21C H 0.0604 0.2583 0.7120 0.280 Uiso 1 1 calc R . .
N22S N 0.0828(5) 0.2011(5) 0.6466(10) 0.114(4) Uani 1 1 d U . .
O23S O 0.1268(4) 0.1905(5) 0.6805(10) 0.162(5) Uani 1 1 d U . .
O24S O 0.0620(5) 0.1946(4) 0.5688(8) 0.132(4) Uani 1 1 d U . .

loop_
_atom_site_aniso_label
_atom_site_aniso_U_11
_atom_site_aniso_U_22
_atom_site_aniso_U_33
_atom_site_aniso_U_23
_atom_site_aniso_U_13
_atom_site_aniso_U_12
Cd1 0.0598(6) 0.0456(6) 0.0342(5) 0.000 -0.0037(4) 0.000
Cd2 0.0831(6) 0.0590(6) 0.0414(5) 0.0033(3) -0.0084(4) -0.0113(4)
N111 0.063(4) 0.047(4) 0.033(4) 0.004(3) 0.005(3) -0.009(3)
C112 0.061(4) 0.046(5) 0.030(4) 0.007(4) -0.003(4) -0.005(4)
C113 0.060(5) 0.055(5) 0.035(5) 0.011(4) -0.001(4) -0.004(4)
C114 0.062(5) 0.061(5) 0.041(5) 0.015(4) 0.006(4) -0.002(4)
C115 0.067(5) 0.065(6) 0.045(5) 0.010(4) 0.004(4) -0.007(5)
C116 0.060(5) 0.061(5) 0.049(5) -0.001(4) -0.002(4) -0.012(4)
N121 0.060(4) 0.036(4) 0.038(4) 0.005(3) 0.001(3) -0.014(3)
N122 0.057(4) 0.042(4) 0.035(4) 0.009(3) -0.004(3) -0.006(3)
C123 0.064(5) 0.041(4) 0.032(4) 0.008(3) -0.002(4) -0.002(4)
C124 0.074(5) 0.040(5) 0.038(5) 0.002(4) 0.005(4) 0.003(4)
C125 0.065(5) 0.046(5) 0.041(5) 0.005(4) -0.001(4) -0.001(4)
C126 0.047(4) 0.055(5) 0.043(5) -0.005(4) 0.004(4) -0.008(4)
N131 0.122(7) 0.062(5) 0.066(6) -0.005(4) -0.032(5) 0.003(5)
C132 0.123(7) 0.063(5) 0.065(6) -0.007(5) -0.037(5) 0.006(5)
C133 0.182(10) 0.077(7) 0.097(8) -0.008(6) -0.063(8) 0.026(7)
C134 0.225(11) 0.073(7) 0.126(9) -0.016(7) -0.097(8) 0.043(8)
C135 0.222(11) 0.070(7) 0.127(9) -0.008(7) -0.093(9) 0.026(8)
C136 0.175(10) 0.069(6) 0.098(8) -0.005(6) -0.051(8) 0.010(7)
N141 0.076(5) 0.065(5) 0.037(4) -0.005(4) 0.001(4) -0.018(4)
N142 0.085(5) 0.057(5) 0.040(4) 0.000(3) 0.010(4) -0.016(4)
C143 0.087(6) 0.063(5) 0.041(5) -0.004(4) -0.005(4) 0.003(5)
C144 0.080(6) 0.081(6) 0.045(5) 0.003(5) 0.001(5) -0.008(5)
C145 0.074(5) 0.069(5) 0.042(5) 0.004(4) -0.010(4) -0.021(5)
C146 0.077(6) 0.062(5) 0.038(5) -0.004(4) 0.010(4) -0.005(4)
C151 0.054(4) 0.044(5) 0.036(4) -0.005(3) -0.006(4) -0.011(4)
C152 0.060(5) 0.058(5) 0.036(4) -0.007(4) 0.008(4) -0.007(4)
C153 0.068(5) 0.052(5) 0.031(4) -0.001(4) -0.002(4) -0.006(4)
C154 0.064(5) 0.058(5) 0.027(4) -0.013(4) 0.001(4) -0.016(4)
C155 0.056(4) 0.056(5) 0.041(4) -0.015(4) 0.003(4) -0.019(4)
C156 0.057(4) 0.043(5) 0.046(5) -0.011(4) 0.006(4) -0.015(4)
C157 0.069(5) 0.059(6) 0.070(6) -0.017(5) 0.013(5) -0.006(5)
C158 0.063(5) 0.069(6) 0.086(7) -0.009(5) 0.012(5) -0.004(5)
C159 0.070(6) 0.077(7) 0.082(7) -0.019(5) 0.025(5) -0.011(5)
C160 0.061(5) 0.061(6) 0.060(6) -0.003(5) 0.011(4) -0.011(4)
N211 0.074(5) 0.060(5) 0.039(4) 0.002(3) 0.000(4) -0.009(4)
C212 0.045(4) 0.058(5) 0.040(4) -0.008(4) -0.007(4) -0.015(4)
C213 0.065(5) 0.057(5) 0.040(5) -0.009(4) -0.011(4) -0.014(4)
C214 0.076(6) 0.070(6) 0.052(6) -0.007(5) -0.003(5) 0.001(5)
C215 0.072(6) 0.087(7) 0.054(6) -0.006(5) 0.004(5) 0.001(5)
C216 0.078(6) 0.092(7) 0.046(5) 0.009(5) 0.008(5) -0.012(5)
N221 0.058(4) 0.069(5) 0.068(5) -0.016(4) 0.000(4) -0.015(4)
N222 0.059(4) 0.060(5) 0.048(4) -0.013(4) -0.009(3) -0.014(4)
C223 0.045(4) 0.057(5) 0.047(5) -0.007(4) -0.004(4) -0.022(4)
C224 0.063(5) 0.066(6) 0.050(5) -0.015(4) 0.002(4) -0.014(4)
C225 0.064(5) 0.077(6) 0.064(6) -0.019(5) 0.011(5) -0.034(5)
C226 0.072(6) 0.058(6) 0.101(7) -0.028(5) 0.011(5) 0.003(5)
C231 0.066(5) 0.055(5) 0.111(7) -0.014(5) 0.010(5) -0.001(4)
C232 0.070(6) 0.046(5) 0.071(7) 0.005(5) 0.003(5) -0.004(4)
C233 0.072(7) 0.057(6) 0.213(11) -0.022(7) -0.002(7) 0.003(5)
C234 0.109(9) 0.072(7) 0.316(15) -0.034(10) -0.027(10) 0.014(7)
C235 0.145(12) 0.079(9) 0.371(19) -0.022(13) -0.060(13) 0.011(9)
B11 0.126(10) 0.070(7) 0.069(7) 0.002(6) 0.038(6) -0.012(5)
F12A 0.208(10) 0.044(6) 0.081(6) -0.018(5) 0.028(6) -0.047(6)
F13A 0.160(9) 0.065(6) 0.137(9) 0.027(6) 0.085(7) 0.010(5)
F14A 0.104(8) 0.079(7) 0.093(10) 0.020(6) 0.015(6) -0.028(7)
F12B 0.149(19) 0.093(12) 0.059(15) -0.020(11) -0.008(14) 0.011(13)
F13B 0.26(3) 0.114(16) 0.090(16) 0.033(16) -0.021(18) -0.05(2)
F14B 0.13(2) 0.08(2) 0.18(4) 0.03(2) 0.066(15) -0.016(18)
F15 0.149(6) 0.081(5) 0.112(5) -0.016(4) 0.071(5) -0.008(4)
B21 0.076(6) 0.065(7) 0.057(7) 0.010(5) 0.000(5) -0.034(6)
F22 0.126(6) 0.141(6) 0.084(5) -0.020(5) -0.006(4) -0.030(5)
F23 0.060(3) 0.101(5) 0.139(6) 0.049(4) 0.009(4) -0.012(3)
F24 0.071(3) 0.090(4) 0.086(4) 0.011(4) -0.004(3) -0.021(3)
F25 0.096(5) 0.072(4) 0.196(9) 0.024(4) 0.043(6) -0.007(4)
B31 0.100(9) 0.089(9) 0.082(8) 0.022(8) 0.001(7) -0.032(7)
F32 0.133(6) 0.122(6) 0.072(4) 0.025(4) -0.027(4) -0.042(5)
F33 0.100(5) 0.122(6) 0.106(6) 0.032(5) -0.015(4) -0.026(4)
F34 0.105(5) 0.123(6) 0.154(8) 0.066(5) 0.003(5) -0.020(4)
F35 0.184(9) 0.158(8) 0.164(8) 0.021(7) 0.082(8) -0.012(7)
O11S 0.155(8) 0.161(9) 0.076(6) 0.036(6) 0.036(6) -0.033(7)
C12S 0.178(14) 0.133(13) 0.097(11) -0.005(10) -0.012(11) -0.028(10)
C13S 0.170(10) 0.165(10) 0.089(8) 0.014(8) 0.028(8) -0.042(8)
O14S 0.202(9) 0.171(9) 0.098(7) 0.000(7) 0.019(7) -0.067(7)
C15S 0.195(12) 0.178(12) 0.110(9) -0.012(10) 0.019(10) -0.093(10)
C16S 0.29(2) 0.184(17) 0.095(11) 0.000(12) -0.004(14) -0.117(16)
C21S 0.211(17) 0.215(18) 0.112(13) -0.009(14) 0.028(12) 0.067(15)
N22S 0.125(9) 0.082(7) 0.104(8) 0.012(7) 0.002(7) -0.013(7)
O23S 0.097(7) 0.157(10) 0.207(13) 0.055(9) 0.020(8) -0.024(7)
O24S 0.177(10) 0.100(7) 0.099(7) -0.027(6) 0.022(7) -0.013(7)

loop_
_atom_type_symbol
_atom_type_description
_atom_type_scat_dispersion_real
_atom_type_scat_dispersion_imag
_atom_type_scat_source
C C 0.0033 0.0016 'International Tables Vol C Tables 4.2.6.8 and 6.1.1.4'
H H 0.0000 0.0000 'International Tables Vol C Tables 4.2.6.8 and 6.1.1.4'
B B 0.0013 0.0007 'International Tables Vol C Tables 4.2.6.8 and 6.1.1.4'
N N 0.0061 0.0033 'International Tables Vol C Tables 4.2.6.8 and 6.1.1.4'
F F 0.0171 0.0103 'International Tables Vol C Tables 4.2.6.8 and 6.1.1.4'
Cd Cd -0.8075 1.2024 'International Tables Vol C Tables 4.2.6.8 and 6.1.1.4'
O O 0.0106 0.0060 'International Tables Vol C Tables 4.2.6.8 and 6.1.1.4'

loop_
_geom_angle_atom_site_label_1
_geom_angle_atom_site_label_2
_geom_angle_atom_site_label_3
_geom_angle
_geom_angle_site_symmetry_1
_geom_angle_site_symmetry_3
F12B Cd1 F12B 116.7(15) 2_756 .
F12B Cd1 N111 86.4(10) 2_756 2_756
F12B Cd1 N111 98.9(10) . 2_756
F12B Cd1 N111 98.9(10) 2_756 .
F12B Cd1 N111 86.4(10) . .
N111 Cd1 N111 169.9(3) 2_756 .
F12B Cd1 N122 75.1(8) 2_756 .
F12B Cd1 N122 157.2(9) . .
N111 Cd1 N122 101.39(19) 2_756 .
N111 Cd1 N122 72.00(18) . .
F12B Cd1 N122 157.2(10) 2_756 2_756
F12B Cd1 N122 75.1(8) . 2_756
N111 Cd1 N122 72.0(4) 2_756 2_756
N111 Cd1 N122 101.4(4) . 2_756
N122 Cd1 N122 101.4(5) . 2_756
F12B Cd1 F12A 92.1(8) 2_756 .
F12B Cd1 F12A 24.9(7) . .
N111 Cd1 F12A 102.4(3) 2_756 .
N111 Cd1 F12A 86.0(4) . .
N122 Cd1 F12A 152.1(3) . .
N122 Cd1 F12A 99.6(4) 2_756 .
F12B Cd1 F12A 24.9(7) 2_756 2_756
F12B Cd1 F12A 92.1(8) . 2_756
N111 Cd1 F12A 86.0(4) 2_756 2_756
N111 Cd1 F12A 102.4(3) . 2_756
N122 Cd1 F12A 99.6(3) . 2_756
N122 Cd1 F12A 152.1(5) 2_756 2_756
F12A Cd1 F12A 67.9(6) . 2_756
N211 Cd2 N131 178.4(3) . .
N211 Cd2 N142 106.0(2) . .
N131 Cd2 N142 72.6(2) . .
N211 Cd2 N222 72.3(2) . .
N131 Cd2 N222 107.1(3) . .
N142 Cd2 N222 101.0(2) . .
N211 Cd2 F22 93.0(3) . .
N131 Cd2 F22 88.6(3) . .
N142 Cd2 F22 150.3(3) . .
N222 Cd2 F22 106.5(2) . .
N211 Cd2 O11S 85.7(3) . .
N131 Cd2 O11S 94.7(4) . .
N142 Cd2 O11S 78.8(3) . .
N222 Cd2 O11S 157.1(3) . .
F22 Cd2 O11S 80.2(3) . .
C112 N111 C116 120.0 . .
C112 N111 Cd1 115.7(3) . .
C116 N111 Cd1 124.2(3) . .
C123 C112 N111 117.9(4) . .
C123 C112 C113 122.0(4) . .
N111 C112 C113 120.0 . .
C112 C113 C114 120.0 . .
C112 C113 H113 120.0 . .
C114 C113 H113 120.0 . .
C115 C114 C113 120.0 . .
C115 C114 H114 120.0 . .
C113 C114 H114 120.0 . .
C114 C115 C116 120.0 . .
C114 C115 H115 120.0 . .
C116 C115 H115 120.0 . .
C115 C116 N111 120.0 . .
C115 C116 H116 120.0 . .
N111 C116 H116 120.0 . .
C126 N121 C125 129.6(5) . .
C126 N121 N122 122.3(5) . .
C125 N121 N122 108.0 . .
C123 N122 N121 108.0 . .
C123 N122 Cd1 113.9(3) . .
N121 N122 Cd1 137.3(3) . .
C112 C123 N122 118.9(5) . .
C112 C123 C124 133.0(5) . .
N122 C123 C124 108.0 . .
C125 C124 C123 108.0 . .
C125 C124 H124 126.0 . .
C123 C124 H124 126.0 . .
C124 C125 N121 108.0 . .
C124 C125 H125 126.0 . .
N121 C125 H125 126.0 . .
N121 C126 C151 114.7(7) . .
N121 C126 H12A 108.6 . .
C151 C126 H12A 108.6 . .
N121 C126 H12B 108.6 . .
C151 C126 H12B 108.6 . .
H12A C126 H12B 107.6 . .
C132 N131 C136 120.0 . .
C132 N131 Cd2 115.9(4) . .
C136 N131 Cd2 124.1(4) . .
C143 C132 N131 118.7(5) . .
C143 C132 C133 121.3(5) . .
N131 C132 C133 120.0 . .
C132 C133 C134 120.0 . .
C132 C133 H133 120.0 . .
C134 C133 H133 120.0 . .
C135 C134 C133 120.0 . .
C135 C134 H134 120.0 . .
C133 C134 H134 120.0 . .
C136 C135 C134 120.0 . .
C136 C135 H135 120.0 . .
C134 C135 H135 120.0 . .
C135 C136 N131 120.0 . .
C135 C136 H136 120.0 . .
N131 C136 H136 120.0 . .
C146 N141 C145 131.4(6) . .
C146 N141 N142 120.4(6) . .
C145 N141 N142 108.0 . .
C143 N142 N141 108.0 . .
C143 N142 Cd2 113.7(3) . .
N141 N142 Cd2 138.1(3) . .
C132 C143 C144 133.4(5) . .
C132 C143 N142 117.9(5) . .
C144 C143 N142 108.0 . .
C143 C144 C145 108.0 . .
C143 C144 H144 126.0 . .
C145 C144 H144 126.0 . .
N141 C145 C144 108.0 . .
N141 C145 H145 126.0 . .
C144 C145 H145 126.0 . .
N141 C146 C154 115.2(8) . .
N141 C146 H14A 108.5 . .
C154 C146 H14A 108.5 . .
N141 C146 H14B 108.5 . .
C154 C146 H14B 108.5 . .
H14A C146 H14B 107.5 . .
C152 C151 C156 120.0 . .
C152 C151 C126 119.3(4) . .
C156 C151 C126 120.7(4) . .
C151 C152 C153 120.0 . .
C151 C152 H152 120.0 . .
C153 C152 H152 120.0 . .
C154 C153 C152 120.0 . .
C154 C153 H153 120.0 . .
C152 C153 H153 120.0 . .
C153 C154 C155 120.0 . .
C153 C154 C146 119.9(5) . .
C155 C154 C146 120.0(5) . .
C156 C155 C154 120.0 . .
C156 C155 C160 120.0 . .
C154 C155 C160 120.0 . .
C155 C156 C157 120.0 . .
C155 C156 C151 120.0 . .
C157 C156 C151 120.0 . .
C156 C157 C158 120.0 . .
C156 C157 H157 120.0 . .
C158 C157 H157 120.0 . .
C159 C158 C157 120.0 . .
C159 C158 H158 120.0 . .
C157 C158 H158 120.0 . .
C160 C159 C158 120.0 . .
C160 C159 H159 120.0 . .
C158 C159 H159 120.0 . .
C159 C160 C155 120.0 . .
C159 C160 H160 120.0 . .
C155 C160 H160 120.0 . .
C212 N211 C216 120.0 . .
C212 N211 Cd2 116.6(3) . .
C216 N211 Cd2 123.3(3) . .
C223 C212 N211 117.6(5) . .
C223 C212 C213 122.3(5) . .
N211 C212 C213 120.0 . .
C214 C213 C212 120.0 . .
C214 C213 H213 120.0 . .
C212 C213 H213 120.0 . .
C213 C214 C215 120.0 . .
C213 C214 H214 120.0 . .
C215 C214 H214 120.0 . .
C216 C215 C214 120.0 . .
C216 C215 H215 120.0 . .
C214 C215 H215 120.0 . .
C215 C216 N211 120.0 . .
C215 C216 H216 120.0 . .
N211 C216 H216 120.0 . .
C226 N221 N222 120.3(7) . .
C226 N221 C225 131.2(8) . .
N222 N221 C225 108.0 . .
C223 N222 N221 108.0 . .
C223 N222 Cd2 113.4(4) . .
N221 N222 Cd2 138.3(4) . .
C212 C223 N222 119.0(5) . .
C212 C223 C224 132.8(5) . .
N222 C223 C224 108.0 . .
C223 C224 C225 108.0 . .
C223 C224 H224 126.0 . .
C225 C224 H224 126.0 . .
N221 C225 C224 108.0 . .
N221 C225 H225 126.0 . .
C224 C225 H225 126.0 . .
N221 C226 C231 112.4(8) . .
N221 C226 H22A 109.1 . .
C231 C226 H22A 109.1 . .
N221 C226 H22B 109.1 . .
C231 C226 H22B 109.1 . .
H22A C226 H22B 107.9 . .
C232 C231 C233 117.3(10) . .
C232 C231 C226 122.6(10) . .
C233 C231 C226 120.0(10) . .
C231 C232 C232 121.2(6) . 2_756
C231 C232 H232 119.4 . .
C232 C232 H232 119.4 2_756 .
C233 C233 C231 121.4(7) 2_756 .
C233 C233 C234 119.6(8) 2_756 .
C231 C233 C234 119.0(12) . .
C235 C234 C233 120.2(16) . .
C235 C234 H234 119.9 . .
C233 C234 H234 119.9 . .
C235 C235 C234 120.1(11) 2_756 .
C235 C235 H235 119.9 2_756 .
C234 C235 H235 119.9 . .
F15 B11 F12A 110.3(9) . .
F15 B11 F14A 109.0(12) . .
F12A B11 F14A 114.1(10) . .
F15 B11 F12B 105.5(17) . .
F12A B11 F12B 42.3(12) . .
F14A B11 F12B 144.2(19) . .
F15 B11 F14B 105(3) . .
F12A B11 F14B 137(3) . .
F14A B11 F14B 27.3(18) . .
F12B B11 F14B 144(3) . .
F15 B11 F13B 98(2) . .
F12A B11 F13B 59.1(16) . .
F14A B11 F13B 64.7(17) . .
F12B B11 F13B 101(2) . .
F14B B11 F13B 92(2) . .
F15 B11 F13A 108.0(8) . .
F12A B11 F13A 103.5(9) . .
F14A B11 F13A 111.6(11) . .
F12B B11 F13A 65.0(14) . .
F14B B11 F13A 88(2) . .
F13B B11 F13A 153(2) . .
B11 F12A Cd1 138.8(7) . .
B11 F12B Cd1 152(2) . .
F24 B21 F25 109.7(7) . .
F24 B21 F23 113.1(7) . .
F25 B21 F23 110.9(8) . .
F24 B21 F22 107.3(8) . .
F25 B21 F22 110.2(8) . .
F23 B21 F22 105.6(8) . .
B21 F22 Cd2 123.0(6) . .
F33 B31 F32 107.1(8) . .
F33 B31 F34 108.4(8) . .
F32 B31 F34 109.4(9) . .
F33 B31 F35 110.5(9) . .
F32 B31 F35 111.5(9) . .
F34 B31 F35 109.8(10) . .
C13S O11S Cd2 153.8(11) . .
C13S C12S H12C 109.5 . .
C13S C12S H12D 109.5 . .
H12C C12S H12D 109.5 . .
C13S C12S H12E 109.5 . .
H12C C12S H12E 109.5 . .
H12D C12S H12E 109.5 . .
O11S C13S O14S 125.8(18) . .
O11S C13S C12S 126.3(19) . .
O14S C13S C12S 107.9(15) . .
C13S O14S C15S 110.8(13) . .
C16S C15S O14S 99.0(14) . .
C16S C15S H15A 112.0 . .
O14S C15S H15A 112.0 . .
C16S C15S H15B 112.0 . .
O14S C15S H15B 112.0 . .
H15A C15S H15B 109.7 . .
C15S C16S H16A 109.5 . .
C15S C16S H16B 109.5 . .
H16A C16S H16B 109.5 . .
C15S C16S H16C 109.5 . .
H16A C16S H16C 109.5 . .
H16B C16S H16C 109.5 . .
N22S C21S H21A 109.5 . .
N22S C21S H21B 109.5 . .
H21A C21S H21B 109.5 . .
N22S C21S H21C 109.5 . .
H21A C21S H21C 109.5 . .
H21B C21S H21C 109.5 . .
O23S N22S O24S 119.8(18) . .
O23S N22S C21S 125.1(17) . .
O24S N22S C21S 115.1(15) . .

loop_
_geom_bond_atom_site_label_1
_geom_bond_atom_site_label_2
_geom_bond_distance
_geom_bond_site_symmetry_2
Cd1 F12B 2.203(18) 2_756
Cd1 F12B 2.203(18) .
Cd1 N111 2.308(4) 2_756
Cd1 N111 2.308(4) .
Cd1 N122 2.308(4) .
Cd1 N122 2.308(9) 2_756
Cd1 F12A 2.329(8) .
Cd1 F12A 2.329(8) 2_756
Cd2 N211 2.257(5) .
Cd2 N131 2.260(5) .
Cd2 N142 2.291(4) .
Cd2 N222 2.295(5) .
Cd2 F22 2.372(8) .
Cd2 O11S 2.423(11) .
N111 C112 1.3900 .
N111 C116 1.3900 .
C112 C123 1.377(5) .
C112 C113 1.3900 .
C113 C114 1.3900 .
C113 H113 0.9500 .
C114 C115 1.3900 .
C114 H114 0.9500 .
C115 C116 1.3900 .
C115 H115 0.9500 .
C116 H116 0.9500 .
N121 C126 1.359(10) .
N121 C125 1.4200 .
N121 N122 1.4200 .
N122 C123 1.4200 .
C123 C124 1.4200 .
C124 C125 1.4200 .
C124 H124 0.9500 .
C125 H125 0.9500 .
C126 C151 1.551(10) .
C126 H12A 0.9900 .
C126 H12B 0.9900 .
N131 C132 1.3900 .
N131 C136 1.3900 .
C132 C143 1.356(7) .
C132 C133 1.3900 .
C133 C134 1.3900 .
C133 H133 0.9500 .
C134 C135 1.3900 .
C134 H134 0.9500 .
C135 C136 1.3900 .
C135 H135 0.9500 .
C136 H136 0.9500 .
N141 C146 1.403(11) .
N141 C145 1.4200 .
N141 N142 1.4200 .
N142 C143 1.4200 .
C143 C144 1.4200 .
C144 C145 1.4200 .
C144 H144 0.9500 .
C145 H145 0.9500 .
C146 C154 1.523(10) .
C146 H14A 0.9900 .
C146 H14B 0.9900 .
C151 C152 1.3900 .
C151 C156 1.3900 .
C152 C153 1.3900 .
C152 H152 0.9500 .
C153 C154 1.3900 .
C153 H153 0.9500 .
C154 C155 1.3900 .
C155 C156 1.3900 .
C155 C160 1.3900 .
C156 C157 1.3900 .
C157 C158 1.3900 .
C157 H157 0.9500 .
C158 C159 1.3900 .
C158 H158 0.9500 .
C159 C160 1.3900 .
C159 H159 0.9500 .
C160 H160 0.9500 .
N211 C212 1.3900 .
N211 C216 1.3900 .
C212 C223 1.352(7) .
C212 C213 1.3900 .
C213 C214 1.3900 .
C213 H213 0.9500 .
C214 C215 1.3900 .
C214 H214 0.9500 .
C215 C216 1.3900 .
C215 H215 0.9500 .
C216 H216 0.9500 .
N221 C226 1.373(11) .
N221 N222 1.4200 .
N221 C225 1.4200 .
N222 C223 1.4200 .
C223 C224 1.4200 .
C224 C225 1.4200 .
C224 H224 0.9500 .
C225 H225 0.9500 .
C226 C231 1.552(15) .
C226 H22A 0.9900 .
C226 H22B 0.9900 .
C231 C232 1.378(14) .
C231 C233 1.404(16) .
C232 C232 1.358(19) 2_756
C232 H232 0.9500 .
C233 C233 1.33(3) 2_756
C233 C234 1.471(19) .
C234 C235 1.34(2) .
C234 H234 0.9500 .
C235 C235 1.43(4) 2_756
C235 H235 0.9500 .
B11 F15 1.375(8) .
B11 F12A 1.364(9) .
B11 F14A 1.366(9) .
B11 F12B 1.371(10) .
B11 F14B 1.375(10) .
B11 F13B 1.395(10) .
B11 F13A 1.403(9) .
B21 F24 1.359(8) .
B21 F25 1.354(8) .
B21 F23 1.361(8) .
B21 F22 1.382(8) .
B31 F33 1.363(8) .
B31 F32 1.376(8) .
B31 F34 1.388(9) .
B31 F35 1.387(9) .
O11S C13S 1.117(19) .
C12S C13S 1.55(2) .
C12S H12C 0.9800 .
C12S H12D 0.9800 .
C12S H12E 0.9800 .
C13S O14S 1.45(2) .
O14S C15S 1.552(19) .
C15S C16S 1.50(2) .
C15S H15A 0.9900 .
C15S H15B 0.9900 .
C16S H16A 0.9800 .
C16S H16B 0.9800 .
C16S H16C 0.9800 .
C21S N22S 1.48(2) .
C21S H21A 0.9800 .
C21S H21B 0.9800 .
C21S H21C 0.9800 .
N22S O23S 1.199(15) .
N22S O24S 1.227(15) .

loop_
_geom_torsion_atom_site_label_1
_geom_torsion_atom_site_label_2
_geom_torsion_atom_site_label_3
_geom_torsion_atom_site_label_4
_geom_torsion
_geom_torsion_site_symmetry_1
_geom_torsion_site_symmetry_4
F12B Cd1 N111 C112 -81.3(8) 2_756 .
F12B Cd1 N111 C112 162.2(8) . .
N111 Cd1 N111 C112 40.0(3) 2_756 .
N122 Cd1 N111 C112 -10.2(3) . .
N122 Cd1 N111 C112 88.2(5) 2_756 .
F12A Cd1 N111 C112 -172.8(4) . .
F12A Cd1 N111 C112 -106.5(4) 2_756 .
F12B Cd1 N111 C116 102.6(8) 2_756 .
F12B Cd1 N111 C116 -13.8(8) . .
N111 Cd1 N111 C116 -136.1(3) 2_756 .
N122 Cd1 N111 C116 173.7(3) . .
N122 Cd1 N111 C116 -87.9(5) 2_756 .
F12A Cd1 N111 C116 11.2(4) . .
F12A Cd1 N111 C116 77.5(4) 2_756 .
C116 N111 C112 C123 -175.9(5) . .
Cd1 N111 C112 C123 7.9(5) . .
C116 N111 C112 C113 0.0 . .
Cd1 N111 C112 C113 -176.2(3) . .
C123 C112 C113 C114 175.7(6) . .
N111 C112 C113 C114 0.0 . .
C112 C113 C114 C115 0.0 . .
C113 C114 C115 C116 0.0 . .
C114 C115 C116 N111 0.0 . .
C112 N111 C116 C115 0.0 . .
Cd1 N111 C116 C115 175.9(4) . .
C126 N121 N122 C123 -177.2(7) . .
C125 N121 N122 C123 0.0 . .
C126 N121 N122 Cd1 14.5(8) . .
C125 N121 N122 Cd1 -168.3(5) . .
F12B Cd1 N122 C123 116.1(10) 2_756 .
F12B Cd1 N122 C123 -8(2) . .
N111 Cd1 N122 C123 -160.8(3) 2_756 .
N111 Cd1 N122 C123 11.3(3) . .
N122 Cd1 N122 C123 -87.1(5) 2_756 .
F12A Cd1 N122 C123 51.0(8) . .
F12A Cd1 N122 C123 111.4(4) 2_756 .
F12B Cd1 N122 N121 -76.1(10) 2_756 .
F12B Cd1 N122 N121 159(2) . .
N111 Cd1 N122 N121 7.0(5) 2_756 .
N111 Cd1 N122 N121 179.1(5) . .
N122 Cd1 N122 N121 80.7(6) 2_756 .
F12A Cd1 N122 N121 -141.1(8) . .
F12A Cd1 N122 N121 -80.8(5) 2_756 .
N111 C112 C123 N122 2.8(6) . .
C113 C112 C123 N122 -173.0(3) . .
N111 C112 C123 C124 178.5(4) . .
C113 C112 C123 C124 2.7(7) . .
N121 N122 C123 C112 176.7(6) . .
Cd1 N122 C123 C112 -11.9(5) . .
N121 N122 C123 C124 0.0 . .
Cd1 N122 C123 C124 171.4(4) . .
C112 C123 C124 C125 -176.1(7) . .
N122 C123 C124 C125 0.0 . .
C123 C124 C125 N121 0.0 . .
C126 N121 C125 C124 176.9(7) . .
N122 N121 C125 C124 0.0 . .
C125 N121 C126 C151 85.9(8) . .
N122 N121 C126 C151 -97.7(7) . .
N211 Cd2 N131 C132 24(11) . .
N142 Cd2 N131 C132 -4.4(5) . .
N222 Cd2 N131 C132 92.0(5) . .
F22 Cd2 N131 C132 -161.1(6) . .
O11S Cd2 N131 C132 -81.1(6) . .
N211 Cd2 N131 C136 -157(11) . .
N142 Cd2 N131 C136 174.3(7) . .
N222 Cd2 N131 C136 -89.3(6) . .
F22 Cd2 N131 C136 17.6(6) . .
O11S Cd2 N131 C136 97.6(7) . .
C136 N131 C132 C143 -179.7(10) . .
Cd2 N131 C132 C143 -1.0(10) . .
C136 N131 C132 C133 0.0 . .
Cd2 N131 C132 C133 178.8(7) . .
C143 C132 C133 C134 179.7(11) . .
N131 C132 C133 C134 0.0 . .
C132 C133 C134 C135 0.0 . .
C133 C134 C135 C136 0.0 . .
C134 C135 C136 N131 0.0 . .
C132 N131 C136 C135 0.0 . .
Cd2 N131 C136 C135 -178.7(8) . .
C146 N141 N142 C143 -175.5(8) . .
C145 N141 N142 C143 0.0 . .
C146 N141 N142 Cd2 10.6(9) . .
C145 N141 N142 Cd2 -173.9(6) . .
N211 Cd2 N142 C143 -170.3(4) . .
N131 Cd2 N142 C143 8.9(4) . .
N222 Cd2 N142 C143 -95.8(4) . .
F22 Cd2 N142 C143 62.0(7) . .
O11S Cd2 N142 C143 107.5(4) . .
N211 Cd2 N142 N141 3.4(6) . .
N131 Cd2 N142 N141 -177.4(7) . .
N222 Cd2 N142 N141 77.9(6) . .
F22 Cd2 N142 N141 -124.3(7) . .
O11S Cd2 N142 N141 -78.8(6) . .
N131 C132 C143 C144 178.2(6) . .
C133 C132 C143 C144 -1.5(12) . .
N131 C132 C143 N142 9.6(11) . .
C133 C132 C143 N142 -170.2(6) . .
N141 N142 C143 C132 171.3(9) . .
Cd2 N142 C143 C132 -13.1(8) . .
N141 N142 C143 C144 0.0 . .
Cd2 N142 C143 C144 175.6(5) . .
C132 C143 C144 C145 -169.4(11) . .
N142 C143 C144 C145 0.0 . .
C146 N141 C145 C144 174.8(9) . .
N142 N141 C145 C144 0.0 . .
C143 C144 C145 N141 0.0 . .
C145 N141 C146 C154 92.2(9) . .
N142 N141 C146 C154 -93.5(8) . .
N121 C126 C151 C152 -1.8(8) . .
N121 C126 C151 C156 176.5(5) . .
C156 C151 C152 C153 0.0 . .
C126 C151 C152 C153 178.3(5) . .
C151 C152 C153 C154 0.0 . .
C152 C153 C154 C155 0.0 . .
C152 C153 C154 C146 176.8(6) . .
N141 C146 C154 C153 -6.8(9) . .
N141 C146 C154 C155 169.9(5) . .
C153 C154 C155 C156 0.0 . .
C146 C154 C155 C156 -176.8(6) . .
C153 C154 C155 C160 180.0 . .
C146 C154 C155 C160 3.2(6) . .
C154 C155 C156 C157 180.0 . .
C160 C155 C156 C157 0.0 . .
C154 C155 C156 C151 0.0 . .
C160 C155 C156 C151 180.0 . .
C152 C151 C156 C155 0.0 . .
C126 C151 C156 C155 -178.3(5) . .
C152 C151 C156 C157 180.0 . .
C126 C151 C156 C157 1.7(5) . .
C155 C156 C157 C158 0.0 . .
C151 C156 C157 C158 180.0 . .
C156 C157 C158 C159 0.0 . .
C157 C158 C159 C160 0.0 . .
C158 C159 C160 C155 0.0 . .
C156 C155 C160 C159 0.0 . .
C154 C155 C160 C159 180.0 . .
N131 Cd2 N211 C212 60(11) . .
N142 Cd2 N211 C212 88.6(3) . .
N222 Cd2 N211 C212 -8.1(3) . .
F22 Cd2 N211 C212 -114.5(3) . .
O11S Cd2 N211 C212 165.6(4) . .
N131 Cd2 N211 C216 -117(11) . .
N142 Cd2 N211 C216 -88.5(3) . .
N222 Cd2 N211 C216 174.8(4) . .
F22 Cd2 N211 C216 68.4(4) . .
O11S Cd2 N211 C216 -11.5(4) . .
C216 N211 C212 C223 -177.0(6) . .
Cd2 N211 C212 C223 5.8(5) . .
C216 N211 C212 C213 0.0 . .
Cd2 N211 C212 C213 -177.2(4) . .
C223 C212 C213 C214 176.9(6) . .
N211 C212 C213 C214 0.0 . .
C212 C213 C214 C215 0.0 . .
C213 C214 C215 C216 0.0 . .
C214 C215 C216 N211 0.0 . .
C212 N211 C216 C215 0.0 . .
Cd2 N211 C216 C215 177.0(4) . .
C226 N221 N222 C223 -172.9(7) . .
C225 N221 N222 C223 0.0 . .
C226 N221 N222 Cd2 14.9(8) . .
C225 N221 N222 Cd2 -172.2(5) . .
N211 Cd2 N222 C223 9.3(3) . .
N131 Cd2 N222 C223 -169.2(3) . .
N142 Cd2 N222 C223 -94.2(3) . .
F22 Cd2 N222 C223 97.1(4) . .
O11S Cd2 N222 C223 -7.1(9) . .
N211 Cd2 N222 N221 -178.8(5) . .
N131 Cd2 N222 N221 2.7(5) . .
N142 Cd2 N222 N221 77.7(5) . .
F22 Cd2 N222 N221 -91.0(5) . .
O11S Cd2 N222 N221 164.8(7) . .
N211 C212 C223 N222 3.2(6) . .
C213 C212 C223 N222 -173.8(4) . .
N211 C212 C223 C224 177.3(4) . .
C213 C212 C223 C224 0.3(8) . .
N221 N222 C223 C212 175.5(6) . .
Cd2 N222 C223 C212 -10.2(5) . .
N221 N222 C223 C224 0.0 . .
Cd2 N222 C223 C224 174.3(4) . .
C212 C223 C224 C225 -174.6(7) . .
N222 C223 C224 C225 0.0 . .
C226 N221 C225 C224 171.9(8) . .
N222 N221 C225 C224 0.0 . .
C223 C224 C225 N221 0.0 . .
N222 N221 C226 C231 -91.8(10) . .
C225 N221 C226 C231 97.2(11) . .
N221 C226 C231 C232 -14.9(16) . .
N221 C226 C231 C233 167.8(11) . .
C233 C231 C232 C232 1(2) . 2_756
C226 C231 C232 C232 -176.6(13) . 2_756
C232 C231 C233 C233 2(2) . 2_756
C226 C231 C233 C233 179.9(13) . 2_756
C232 C231 C233 C234 -180.0(3) . .
C226 C231 C233 C234 -3(2) . .
C233 C233 C234 C235 -2(2) 2_756 .
C231 C233 C234 C235 -179.9(4) . .
C233 C234 C235 C235 5(3) . 2_756
F15 B11 F12A Cd1 -79.2(15) . .
F14A B11 F12A Cd1 157.6(14) . .
F12B B11 F12A Cd1 12(2) . .
F14B B11 F12A Cd1 138(4) . .
F13B B11 F12A Cd1 -167(3) . .
F13A B11 F12A Cd1 36.2(16) . .
F12B Cd1 F12A B11 159.5(15) 2_756 .
F12B Cd1 F12A B11 -12(2) . .
N111 Cd1 F12A B11 72.8(15) 2_756 .
N111 Cd1 F12A B11 -101.7(14) . .
N122 Cd1 F12A B11 -139.2(11) . .
N122 Cd1 F12A B11 -0.8(15) 2_756 .
F12A Cd1 F12A B11 153.2(18) 2_756 .
F15 B11 F12B Cd1 86(5) . .
F12A B11 F12B Cd1 -18(3) . .
F14A B11 F12B Cd1 -79(6) . .
F14B B11 F12B Cd1 -126(6) . .
F13B B11 F12B Cd1 -16(6) . .
F13A B11 F12B Cd1 -171(6) . .
F12B Cd1 F12B B11 7(5) 2_756 .
N111 Cd1 F12B B11 -84(5) 2_756 .
N111 Cd1 F12B B11 105(5) . .
N122 Cd1 F12B B11 123(4) . .
N122 Cd1 F12B B11 -153(5) 2_756 .
F12A Cd1 F12B B11 16(3) . .
F12A Cd1 F12B B11 2(5) 2_756 .
F24 B21 F22 Cd2 -113.0(7) . .
F25 B21 F22 Cd2 127.6(7) . .
F23 B21 F22 Cd2 7.8(10) . .
N211 Cd2 F22 B21 95.2(7) . .
N131 Cd2 F22 B21 -84.6(8) . .
N142 Cd2 F22 B21 -134.3(7) . .
N222 Cd2 F22 B21 22.9(8) . .
O11S Cd2 F22 B21 -179.6(8) . .
N211 Cd2 O11S C13S 131(2) . .
N131 Cd2 O11S C13S -50(2) . .
N142 Cd2 O11S C13S -121(2) . .
N222 Cd2 O11S C13S 147(2) . .
F22 Cd2 O11S C13S 38(2) . .
Cd2 O11S C13S O14S 135(2) . .
Cd2 O11S C13S C12S -44(2) . .
O11S C13S O14S C15S 0.2(6) . .
C12S C13S O14S C15S -179.9(4) . .
C13S O14S C15S C16S 180.0(5) . .
